data_7042808
loop_
_publ_author_name
'Richeson, Darrin'
'Rao, Gyandshwar Kumar'
'Jamshidi, Mohammad Parsa'
'Dawkins, Jeremy'
'Pell, Wendy'
'Korobkov, Ilia'

_publ_section_title
;
 Electrocatalytic Generation of H2 from Neutral Water in Acetonitrile
 Using Manganese Polypyridyl Complexes with Ligand Assistance
;
_journal_name_full 'Dalton Trans.'
_journal_paper_doi 10.1039/C7DT01039G
_journal_year 2017
_chemical_formula_sum 'C22 H21 Cl4 N4 O4 Re'
_chemical_formula_weight 733.43
_space_group_crystal_system triclinic
_space_group_IT_number 2
_space_group_name_Hall '-P 1'
_space_group_name_H-M_alt 'P -1'
_symmetry_space_group_name_Hall '-P 1'
_symmetry_space_group_name_H-M 'P -1'
_atom_sites_solution_hydrogens mixed
_audit_block_doi 10.5517/ccdc.csd.cc1np4fx
_audit_creation_method SHELXL-2014/7
_audit_update_record
;
2017-03-22 deposited with the CCDC.
2017-04-25 downloaded from the CCDC.
;
_cell_angle_alpha 85.079(14)
_cell_angle_beta 81.257(15)
_cell_angle_gamma 83.576(15)
_cell_formula_units_Z 2
_cell_length_a 10.758(3)
_cell_length_b 10.896(3)
_cell_length_c 11.559(3)
_cell_measurement_reflns_used 7679
_cell_measurement_temperature 200(2)
_cell_measurement_theta_max 28.17
_cell_measurement_theta_min 2.43
_cell_volume 1327.5(6)
_computing_cell_refinement 'APEX II, Bruker (2012)'
_computing_data_collection 'APEX II, Bruker (2012)'
_computing_data_reduction 'XPREP, Bruker (2012)'
_computing_molecular_graphics 'SHELXTL, Bruker (2015)'
_computing_publication_material 'SHELXTL, Bruker (2015)'
_computing_structure_refinement 'SHELXL-2014/7 (Sheldrick, 2014)'
_computing_structure_solution 'SHELXL-2014/7 (Sheldrick, 2014)'
_diffrn_ambient_temperature 200(2)
_diffrn_measured_fraction_theta_full 0.899
_diffrn_measured_fraction_theta_max 0.855
_diffrn_measurement_device_type 'Bruker APEX-II CCD'
_diffrn_measurement_method '\f and \w scans'
_diffrn_radiation_type MoK\a
_diffrn_radiation_wavelength 0.71073
_diffrn_reflns_av_R_equivalents 0.0220
_diffrn_reflns_av_unetI/netI 0.0387
_diffrn_reflns_Laue_measured_fraction_full 0.899
_diffrn_reflns_Laue_measured_fraction_max 0.855
_diffrn_reflns_limit_h_max 12
_diffrn_reflns_limit_h_min -14
_diffrn_reflns_limit_k_max 13
_diffrn_reflns_limit_k_min -14
_diffrn_reflns_limit_l_max 15
_diffrn_reflns_limit_l_min -8
_diffrn_reflns_number 9105
_diffrn_reflns_point_group_measured_fraction_full 0.899
_diffrn_reflns_point_group_measured_fraction_max 0.855
_diffrn_reflns_theta_full 25.242
_diffrn_reflns_theta_max 28.183
_diffrn_reflns_theta_min 1.787
_diffrn_source 'sealed X-ray tube'
_exptl_absorpt_coefficient_mu 5.015
_exptl_absorpt_correction_T_max 0.7457
_exptl_absorpt_correction_T_min 0.5465
_exptl_absorpt_correction_type multi-scan
_exptl_absorpt_process_details 'SADABS, Bruker (2003)'
_exptl_crystal_colour colourless
_exptl_crystal_density_diffrn 1.835
_exptl_crystal_description block
_exptl_crystal_F_000 712
_exptl_crystal_size_max 0.240
_exptl_crystal_size_mid 0.180
_exptl_crystal_size_min 0.120
_refine_diff_density_max 0.741
_refine_diff_density_min -1.238
_refine_diff_density_rms 0.123
_refine_ls_extinction_method none
_refine_ls_goodness_of_fit_ref 1.083
_refine_ls_hydrogen_treatment constr
_refine_ls_matrix_type full
_refine_ls_number_parameters 316
_refine_ls_number_reflns 5591
_refine_ls_number_restraints 0
_refine_ls_restrained_S_all 1.083
_refine_ls_R_factor_all 0.0258
_refine_ls_R_factor_gt 0.0236
_refine_ls_shift/su_max 0.002
_refine_ls_shift/su_mean 0.000
_refine_ls_structure_factor_coef Fsqd
_refine_ls_weighting_details 'w=1/[\s^2^(Fo^2^)+(0.0326P)^2^+0.2964P] where P=(Fo^2^+2Fc^2^)/3'
_refine_ls_weighting_scheme calc
_refine_ls_wR_factor_gt 0.0638
_refine_ls_wR_factor_ref 0.0651
_reflns_Friedel_coverage 0.000
_reflns_number_gt 5253
_reflns_number_total 5591
_reflns_threshold_expression 'I > 2\s(I)'
_cod_data_source_file c7dt01039g2.cif
_cod_data_source_block dr129
_cod_original_cell_volume 1327.4(7)
_cod_database_code 7042808
_shelx_shelxl_version_number 2014/7
_shelx_space_group_comment
; 
The symmetry employed for this shelxl refinement is uniquely defined 
by the following loop, which should always be used as a source of 
symmetry information in preference to the above space-group names. 
They are only intended as comments. 
;
_shelx_estimated_absorpt_t_min 0.379
_shelx_estimated_absorpt_t_max 0.584

loop_
_space_group_symop_operation_xyz
'x, y, z'
'-x, -y, -z'

loop_
_atom_site_label
_atom_site_type_symbol
_atom_site_fract_x
_atom_site_fract_y
_atom_site_fract_z
_atom_site_U_iso_or_equiv
_atom_site_adp_type
_atom_site_occupancy
_atom_site_site_symmetry_order
_atom_site_calc_flag
_atom_site_refinement_flags_posn
_atom_site_refinement_flags_adp
Re1 Re 0.70282(2) 0.90490(2) 0.66142(2) 0.02126(5) Uani 1 1 d . .
Cl2 Cl 0.30470(9) 0.57977(9) 0.94028(8) 0.0375(2) Uani 1 1 d . .
Cl3 Cl 0.08778(11) 0.37974(10) 0.90679(11) 0.0493(3) Uani 1 1 d . .
Cl4 Cl 0.00601(12) 0.13488(11) 0.92487(13) 0.0610(3) Uani 1 1 d . .
Cl5 Cl -0.08297(16) 0.31728(14) 0.75311(13) 0.0694(4) Uani 1 1 d . .
O1 O 0.7305(3) 1.1711(3) 0.5611(3) 0.0516(8) Uani 1 1 d . .
O2 O 0.7810(3) 0.8289(3) 0.4088(2) 0.0450(8) Uani 1 1 d . .
O3 O 0.4217(3) 0.9395(3) 0.6293(2) 0.0431(7) Uani 1 1 d . .
O4 O 0.4733(3) 0.6366(3) 1.1313(2) 0.0412(7) Uani 1 1 d . .
H4B H 0.3986 0.6466 1.0946 0.062 Uiso 1 1 d R U
H4C H 0.5301 0.5624 1.1031 0.062 Uiso 1 1 d R U
N1 N 0.6941(3) 0.7180(3) 0.7549(2) 0.0211(6) Uani 1 1 d . .
N2 N 0.6736(3) 0.9499(3) 0.8437(2) 0.0248(6) Uani 1 1 d . .
N3 N 0.8958(3) 0.8624(3) 0.6987(2) 0.0243(6) Uani 1 1 d . .
N4 N 0.7463(4) 0.5415(4) 0.5443(3) 0.0462(9) Uani 1 1 d . .
C1 C 0.6371(4) 0.7333(3) 0.8805(3) 0.0287(8) Uani 1 1 d . .
H1A H 0.6727 0.6640 0.9306 0.034 Uiso 1 1 calc R U
H1B H 0.5448 0.7286 0.8883 0.034 Uiso 1 1 calc R U
C2 C 0.6605(3) 0.8538(3) 0.9238(3) 0.0252(7) Uani 1 1 d . .
C3 C 0.6564(4) 0.8681(4) 1.0424(3) 0.0335(9) Uani 1 1 d . .
H3A H 0.6477 0.7992 1.0983 0.040 Uiso 1 1 calc R U
C4 C 0.6651(3) 0.9849(4) 1.0780(3) 0.0358(9) Uani 1 1 d . .
H4A H 0.6627 0.9966 1.1588 0.043 Uiso 1 1 calc R U
C5 C 0.6770(4) 1.0830(4) 0.9965(3) 0.0367(9) Uani 1 1 d . .
H5A H 0.6825 1.1635 1.0199 0.044 Uiso 1 1 calc R U
C6 C 0.6811(3) 1.0632(4) 0.8797(3) 0.0308(8) Uani 1 1 d . .
H6A H 0.6893 1.1312 0.8229 0.037 Uiso 1 1 calc R U
C7 C 0.8270(3) 0.6572(3) 0.7502(3) 0.0280(7) Uani 1 1 d . .
H7A H 0.8475 0.6086 0.6800 0.034 Uiso 1 1 calc R U
H7B H 0.8317 0.5986 0.8202 0.034 Uiso 1 1 calc R U
C8 C 0.9248(3) 0.7470(3) 0.7459(3) 0.0245(7) Uani 1 1 d . .
C9 C 1.0429(4) 0.7109(4) 0.7792(3) 0.0328(8) Uani 1 1 d . .
H9A H 1.0607 0.6301 0.8144 0.039 Uiso 1 1 calc R U
C10 C 1.1346(4) 0.7923(4) 0.7612(4) 0.0389(9) Uani 1 1 d . .
H10A H 1.2166 0.7673 0.7811 0.047 Uiso 1 1 calc R U
C11 C 1.1052(4) 0.9104(4) 0.7139(3) 0.0386(9) Uani 1 1 d . .
H11A H 1.1660 0.9687 0.7016 0.046 Uiso 1 1 calc R U
C12 C 0.9858(4) 0.9420(4) 0.6847(3) 0.0321(8) Uani 1 1 d . .
H12A H 0.9655 1.0240 0.6532 0.039 Uiso 1 1 calc R U
C13 C 0.6144(4) 0.6291(4) 0.7123(3) 0.0291(8) Uani 1 1 d . .
H13A H 0.6284 0.5477 0.7560 0.035 Uiso 1 1 calc R U
H13B H 0.5243 0.6597 0.7332 0.035 Uiso 1 1 calc R U
C14 C 0.6383(4) 0.6096(4) 0.5832(3) 0.0319(9) Uani 1 1 d . .
C15 C 0.5476(4) 0.6524(4) 0.5131(3) 0.0393(10) Uani 1 1 d . .
H15A H 0.4722 0.6993 0.5448 0.047 Uiso 1 1 calc R U
C16 C 0.5671(5) 0.6265(5) 0.3959(4) 0.0493(12) Uani 1 1 d . .
H16A H 0.5068 0.6563 0.3454 0.059 Uiso 1 1 calc R U
C17 C 0.6773(5) 0.5561(5) 0.3554(4) 0.0613(15) Uani 1 1 d . .
H17A H 0.6935 0.5343 0.2763 0.074 Uiso 1 1 calc R U
C18 C 0.7633(5) 0.5180(5) 0.4310(4) 0.0615(15) Uani 1 1 d . .
H18A H 0.8398 0.4719 0.4008 0.074 Uiso 1 1 calc R U
C19 C 0.7207(4) 1.0702(3) 0.5986(3) 0.0304(8) Uani 1 1 d . .
C20 C 0.7495(4) 0.8534(3) 0.5038(3) 0.0291(8) Uani 1 1 d . .
C21 C 0.5278(4) 0.9277(4) 0.6413(3) 0.0282(8) Uani 1 1 d . .
C22 C -0.0372(4) 0.2928(4) 0.8928(4) 0.0417(10) Uani 1 1 d . .
H22A H -0.1114 0.3198 0.9514 0.050 Uiso 1 1 calc R U

loop_
_atom_site_aniso_label
_atom_site_aniso_U_11
_atom_site_aniso_U_22
_atom_site_aniso_U_33
_atom_site_aniso_U_23
_atom_site_aniso_U_13
_atom_site_aniso_U_12
Re1 0.02237(8) 0.01921(8) 0.02187(7) 0.00077(5) -0.00384(5) -0.00141(5)
Cl2 0.0329(5) 0.0378(5) 0.0430(5) -0.0103(4) -0.0128(4) 0.0068(4)
Cl3 0.0493(6) 0.0321(5) 0.0650(7) -0.0010(5) -0.0018(5) -0.0084(5)
Cl4 0.0507(7) 0.0279(6) 0.1018(10) 0.0043(6) -0.0075(7) -0.0048(5)
Cl5 0.0843(10) 0.0602(9) 0.0666(8) -0.0068(7) -0.0238(7) -0.0008(7)
O1 0.075(2) 0.0269(16) 0.0554(18) 0.0118(14) -0.0208(17) -0.0110(15)
O2 0.066(2) 0.0375(17) 0.0270(12) -0.0034(12) 0.0108(13) -0.0111(15)
O3 0.0254(15) 0.065(2) 0.0380(14) -0.0064(14) -0.0078(12) 0.0042(14)
O4 0.0462(18) 0.0393(17) 0.0381(14) -0.0029(12) -0.0089(13) -0.0012(13)
N1 0.0243(14) 0.0192(14) 0.0195(11) -0.0007(10) -0.0007(11) -0.0057(11)
N2 0.0250(15) 0.0220(15) 0.0276(13) -0.0058(12) -0.0037(12) 0.0005(11)
N3 0.0240(15) 0.0215(14) 0.0265(13) -0.0002(11) -0.0007(11) -0.0038(11)
N4 0.052(2) 0.048(2) 0.0389(17) -0.0186(17) -0.0016(16) -0.0037(18)
C1 0.039(2) 0.0263(18) 0.0202(14) -0.0009(13) 0.0023(14) -0.0108(15)
C2 0.0224(17) 0.0281(18) 0.0245(15) -0.0053(14) -0.0010(13) -0.0010(14)
C3 0.032(2) 0.044(2) 0.0252(16) -0.0054(16) -0.0043(15) -0.0048(17)
C4 0.0259(19) 0.051(3) 0.0324(17) -0.0193(18) -0.0048(15) 0.0005(17)
C5 0.032(2) 0.036(2) 0.044(2) -0.0194(18) -0.0052(17) 0.0000(16)
C6 0.0292(19) 0.0249(19) 0.0389(18) -0.0064(15) -0.0069(16) -0.0002(15)
C7 0.0315(19) 0.0170(16) 0.0340(17) 0.0034(14) -0.0050(15) -0.0001(14)
C8 0.0270(18) 0.0216(17) 0.0232(14) -0.0006(13) -0.0004(13) 0.0003(13)
C9 0.031(2) 0.033(2) 0.0325(17) 0.0053(16) -0.0071(16) 0.0031(16)
C10 0.0233(19) 0.049(3) 0.043(2) 0.0033(19) -0.0076(17) -0.0023(17)
C11 0.028(2) 0.044(2) 0.043(2) 0.0072(18) -0.0051(17) -0.0114(17)
C12 0.0281(19) 0.0284(19) 0.0389(18) 0.0065(16) -0.0037(16) -0.0069(15)
C13 0.033(2) 0.0299(19) 0.0263(15) -0.0046(14) 0.0001(14) -0.0143(15)
C14 0.040(2) 0.032(2) 0.0261(15) -0.0057(15) 0.0011(15) -0.0179(17)
C15 0.051(3) 0.039(2) 0.0333(18) -0.0027(17) -0.0087(18) -0.0214(19)
C16 0.069(3) 0.052(3) 0.0339(19) -0.0035(19) -0.013(2) -0.027(2)
C17 0.082(4) 0.075(4) 0.031(2) -0.019(2) 0.007(2) -0.037(3)
C18 0.065(3) 0.076(4) 0.045(2) -0.032(3) 0.010(2) -0.015(3)
C19 0.033(2) 0.0244(19) 0.0346(18) -0.0022(15) -0.0089(16) -0.0006(15)
C20 0.0307(19) 0.0227(18) 0.0323(17) 0.0047(14) -0.0034(15) -0.0028(14)
C21 0.031(2) 0.033(2) 0.0202(14) -0.0003(14) -0.0064(14) 0.0009(15)
C22 0.040(2) 0.030(2) 0.052(2) -0.0035(18) 0.0018(19) 0.0003(17)

loop_
_atom_type_symbol
_atom_type_description
_atom_type_scat_dispersion_real
_atom_type_scat_dispersion_imag
_atom_type_scat_source
C C 0.0033 0.0016 'International Tables Vol C Tables 4.2.6.8 and 6.1.1.4'
H H 0.0000 0.0000 'International Tables Vol C Tables 4.2.6.8 and 6.1.1.4'
N N 0.0061 0.0033 'International Tables Vol C Tables 4.2.6.8 and 6.1.1.4'
O O 0.0106 0.0060 'International Tables Vol C Tables 4.2.6.8 and 6.1.1.4'
Cl Cl 0.1484 0.1585 'International Tables Vol C Tables 4.2.6.8 and 6.1.1.4'
Re Re -1.0185 7.2310 'International Tables Vol C Tables 4.2.6.8 and 6.1.1.4'

loop_
_geom_angle_atom_site_label_1
_geom_angle_atom_site_label_2
_geom_angle_atom_site_label_3
_geom_angle
C19 Re1 C21 89.54(17)
C19 Re1 C20 87.77(15)
C21 Re1 C20 90.81(15)
C19 Re1 N2 95.11(13)
C21 Re1 N2 96.13(12)
C20 Re1 N2 172.50(13)
C19 Re1 N3 96.39(14)
C21 Re1 N3 173.62(13)
C20 Re1 N3 91.76(13)
N2 Re1 N3 81.05(11)
C19 Re1 N1 172.30(12)
C21 Re1 N1 95.31(14)
C20 Re1 N1 98.12(13)
N2 Re1 N1 78.45(10)
N3 Re1 N1 78.55(11)
C7 N1 C1 109.6(3)
C7 N1 C13 108.3(3)
C1 N1 C13 104.4(2)
C7 N1 Re1 107.8(2)
C1 N1 Re1 108.6(2)
C13 N1 Re1 118.0(2)
C2 N2 C6 119.2(3)
C2 N2 Re1 115.8(2)
C6 N2 Re1 124.6(3)
C8 N3 C12 117.8(3)
C8 N3 Re1 115.9(2)
C12 N3 Re1 126.3(3)
C18 N4 C14 116.2(4)
N1 C1 C2 113.0(3)
N2 C2 C3 121.4(3)
N2 C2 C1 116.9(3)
C3 C2 C1 121.4(3)
C2 C3 C4 118.7(4)
C5 C4 C3 119.8(3)
C4 C5 C6 118.9(4)
N2 C6 C5 122.0(4)
N1 C7 C8 113.8(3)
N3 C8 C9 121.2(3)
N3 C8 C7 116.4(3)
C9 C8 C7 122.1(3)
C10 C9 C8 120.1(4)
C11 C10 C9 118.8(4)
C10 C11 C12 118.6(4)
N3 C12 C11 123.4(4)
C14 C13 N1 116.5(3)
N4 C14 C15 123.2(3)
N4 C14 C13 116.4(4)
C15 C14 C13 120.1(4)
C14 C15 C16 119.6(4)
C17 C16 C15 117.6(5)
C18 C17 C16 119.1(4)
N4 C18 C17 124.3(5)
O1 C19 Re1 179.4(4)
O2 C20 Re1 176.0(3)
O3 C21 Re1 179.0(4)
Cl5 C22 Cl4 110.4(2)
Cl5 C22 Cl3 111.9(3)
Cl4 C22 Cl3 110.1(2)

loop_
_geom_bond_atom_site_label_1
_geom_bond_atom_site_label_2
_geom_bond_distance
Re1 C19 1.902(4)
Re1 C21 1.918(4)
Re1 C20 1.929(3)
Re1 N2 2.172(3)
Re1 N3 2.175(3)
Re1 N1 2.226(3)
Cl3 C22 1.763(5)
Cl4 C22 1.755(4)
Cl5 C22 1.749(5)
O1 C19 1.156(5)
O2 C20 1.144(4)
O3 C21 1.162(5)
N1 C7 1.502(4)
N1 C1 1.504(4)
N1 C13 1.521(4)
N2 C2 1.343(5)
N2 C6 1.350(4)
N3 C8 1.350(5)
N3 C12 1.354(4)
N4 C18 1.337(5)
N4 C14 1.345(5)
C1 C2 1.504(5)
C2 C3 1.386(4)
C3 C4 1.388(5)
C4 C5 1.367(6)
C5 C6 1.378(5)
C7 C8 1.508(5)
C8 C9 1.388(5)
C9 C10 1.380(6)
C10 C11 1.376(6)
C11 C12 1.377(6)
C13 C14 1.505(4)
C14 C15 1.378(6)
C15 C16 1.387(5)
C16 C17 1.379(8)
C17 C18 1.374(8)

loop_
_geom_torsion_atom_site_label_1
_geom_torsion_atom_site_label_2
_geom_torsion_atom_site_label_3
_geom_torsion_atom_site_label_4
_geom_torsion
C7 N1 C1 C2 89.3(4)
C13 N1 C1 C2 -154.9(3)
Re1 N1 C1 C2 -28.2(4)
C6 N2 C2 C3 -0.9(5)
Re1 N2 C2 C3 172.3(3)
C6 N2 C2 C1 172.9(3)
Re1 N2 C2 C1 -13.9(4)
N1 C1 C2 N2 29.0(5)
N1 C1 C2 C3 -157.2(3)
N2 C2 C3 C4 0.5(6)
C1 C2 C3 C4 -173.0(3)
C2 C3 C4 C5 0.2(6)
C3 C4 C5 C6 -0.4(6)
C2 N2 C6 C5 0.7(5)
Re1 N2 C6 C5 -171.9(3)
C4 C5 C6 N2 0.0(6)
C1 N1 C7 C8 -88.2(3)
C13 N1 C7 C8 158.5(3)
Re1 N1 C7 C8 29.8(3)
C12 N3 C8 C9 0.0(4)
Re1 N3 C8 C9 -176.6(2)
C12 N3 C8 C7 -174.7(3)
Re1 N3 C8 C7 8.7(3)
N1 C7 C8 N3 -26.8(4)
N1 C7 C8 C9 158.6(3)
N3 C8 C9 C10 -1.8(5)
C7 C8 C9 C10 172.5(3)
C8 C9 C10 C11 2.3(5)
C9 C10 C11 C12 -0.9(6)
C8 N3 C12 C11 1.4(5)
Re1 N3 C12 C11 177.6(3)
C10 C11 C12 N3 -0.9(6)
C7 N1 C13 C14 -71.5(4)
C1 N1 C13 C14 171.9(3)
Re1 N1 C13 C14 51.2(4)
C18 N4 C14 C15 1.0(6)
C18 N4 C14 C13 176.0(4)
N1 C13 C14 N4 73.1(5)
N1 C13 C14 C15 -111.7(4)
N4 C14 C15 C16 -0.8(6)
C13 C14 C15 C16 -175.6(4)
C14 C15 C16 C17 1.2(6)
C15 C16 C17 C18 -1.7(7)
C14 N4 C18 C17 -1.6(8)
C16 C17 C18 N4 2.0(8)
